data_7045984
loop_
_publ_author_name
'Wendt, M.'
'Mahnke, L. K.'
'N\"ather, C'
'van Leusen, J.'
'K\"ogerler, P'
'Bensch, W.'

_publ_section_title
;
 Ordnung muss sein: heteroelement order and disorder in polyoxovanadates.
;
_journal_issue 19
_journal_name_full 'Dalton transactions (Cambridge, England : 2003)'
_journal_page_first 6672
_journal_page_last 6674
_journal_paper_doi 10.1039/c8dt00715b
_journal_volume 47
_journal_year 2018
_chemical_formula_sum 'C18 H75 Ge3 N18 Ni3 O45 Sb3 V15'
_chemical_formula_weight 2787.21
_space_group_crystal_system monoclinic
_space_group_IT_number 5
_space_group_name_Hall 'C 2y'
_space_group_name_H-M_alt 'C 1 2 1'
_symmetry_space_group_name_Hall 'C 2y'
_symmetry_space_group_name_H-M 'C 1 2 1'
_atom_sites_solution_hydrogens geom
_audit_creation_method SHELXL-2014
_audit_update_record
;
2018-03-16 deposited with the CCDC.
2018-04-09 downloaded from the CCDC.
;
_cell_angle_alpha 90
_cell_angle_beta 126.600(6)
_cell_angle_gamma 90
_cell_formula_units_Z 2
_cell_length_a 18.1983(12)
_cell_length_b 22.7116(15)
_cell_length_c 14.4488(10)
_cell_measurement_reflns_used 29983
_cell_measurement_temperature 200(2)
_cell_measurement_theta_max 27.996
_cell_measurement_theta_min 2.510
_cell_volume 4794.3(7)
_computing_cell_refinement 'X-Area (STOE, 2008'
_computing_data_collection 'X-Area (STOE, 2008'
_computing_data_reduction 'X-Area (STOE, 2008'
_computing_molecular_graphics
;
XP in SHELXTL (Sheldrick, 2008) and Diamond (Brandenburg, 1999)
;
_computing_publication_material 'publCIF (Westrip, 2010)'
_computing_structure_refinement 'SHELXL-2014 (Sheldrick,2015'
_computing_structure_solution 'SHELXT (Sheldrick, 2015)'
_diffrn_ambient_temperature 200(2)
_diffrn_measured_fraction_theta_full 0.994
_diffrn_measured_fraction_theta_max 0.989
_diffrn_measurement_device_type 'STOE IPDS-2'
_diffrn_measurement_method 'Omega scans'
_diffrn_radiation_type MoK\a
_diffrn_radiation_wavelength 0.71073
_diffrn_reflns_av_R_equivalents 0.0563
_diffrn_reflns_av_unetI/netI 0.0519
_diffrn_reflns_Laue_measured_fraction_full 0.994
_diffrn_reflns_Laue_measured_fraction_max 0.989
_diffrn_reflns_limit_h_max 24
_diffrn_reflns_limit_h_min -23
_diffrn_reflns_limit_k_max 30
_diffrn_reflns_limit_k_min -30
_diffrn_reflns_limit_l_max 19
_diffrn_reflns_limit_l_min -19
_diffrn_reflns_number 29983
_diffrn_reflns_point_group_measured_fraction_full 0.986
_diffrn_reflns_point_group_measured_fraction_max 0.978
_diffrn_reflns_theta_full 25.242
_diffrn_reflns_theta_max 27.996
_diffrn_reflns_theta_min 2.510
_exptl_absorpt_coefficient_mu 3.787
_exptl_absorpt_correction_T_max 0.6790
_exptl_absorpt_correction_T_min 0.4473
_exptl_absorpt_correction_type numerical
_exptl_absorpt_process_details '(X-Red and X-Shape(STOE, 2008)'
_exptl_crystal_colour colorless
_exptl_crystal_density_diffrn 1.931
_exptl_crystal_description block
_exptl_crystal_F_000 2694
_exptl_crystal_size_max 0.14
_exptl_crystal_size_mid 0.11
_exptl_crystal_size_min 0.07
_refine_diff_density_max 0.721
_refine_diff_density_min -0.690
_refine_diff_density_rms 0.109
_refine_ls_abs_structure_details
;
 Flack x determined using 4336 quotients [(I+)-(I-)]/[(I+)+(I-)]
 (Parsons, Flack and Wagner, Acta Cryst. B69 (2013) 249-259).
;
_refine_ls_abs_structure_Flack 0.017(8)
_refine_ls_extinction_coef 0.00207(10)
_refine_ls_extinction_expression Fc^*^=kFc[1+0.001xFc^2^\l^3^/sin(2\q)]^-1/4^
_refine_ls_extinction_method SHELXL
_refine_ls_goodness_of_fit_ref 0.996
_refine_ls_hydrogen_treatment constr
_refine_ls_matrix_type full
_refine_ls_number_parameters 512
_refine_ls_number_reflns 11322
_refine_ls_number_restraints 1
_refine_ls_restrained_S_all 0.996
_refine_ls_R_factor_all 0.0375
_refine_ls_R_factor_gt 0.0314
_refine_ls_shift/su_max 0.001
_refine_ls_shift/su_mean 0.000
_refine_ls_structure_factor_coef Fsqd
_refine_ls_weighting_details 'w=1/[\s^2^(Fo^2^)+(0.0480P)^2^] where P=(Fo^2^+2Fc^2^)/3'
_refine_ls_weighting_scheme calc
_refine_ls_wR_factor_gt 0.0750
_refine_ls_wR_factor_ref 0.0775
_reflns_Friedel_coverage 0.930
_reflns_Friedel_fraction_full 0.978
_reflns_Friedel_fraction_max 0.967
_reflns_number_gt 10007
_reflns_number_total 11322
_reflns_threshold_expression 'I > 2\s(I)'
_cod_data_source_file c8dt00715b2.cif
_cod_data_source_block Compound2
_cod_depositor_comments 'Adding full bibliography for 7045984--7045986.cif.'
_cod_original_cell_volume 4794.3(6)
_cod_database_code 7045984
_shelx_space_group_comment
;
The symmetry employed for this shelxl refinement is uniquely defined
by the following loop, which should always be used as a source of
symmetry information in preference to the above space-group names.
They are only intended as comments.
;
_shelxl_version_number 2014-3

loop_
_space_group_symop_operation_xyz
'x, y, z'
'-x, y, -z'
'x+1/2, y+1/2, z'
'-x+1/2, y+1/2, -z'

loop_
_atom_site_label
_atom_site_type_symbol
_atom_site_fract_x
_atom_site_fract_y
_atom_site_fract_z
_atom_site_U_iso_or_equiv
_atom_site_adp_type
_atom_site_occupancy
_atom_site_site_symmetry_order
_atom_site_calc_flag
_atom_site_refinement_flags_posn
_atom_site_refinement_flags_adp
_atom_site_refinement_flags_occupancy
_atom_site_disorder_assembly
_atom_site_disorder_group
Sb1 Sb 0.99802(10) 0.95569(6) 0.66416(10) 0.0209(2) Uani 0.7 1 d . . P A 1
Sb2 Sb 1.11966(15) 0.84279(8) 0.8889(2) 0.0187(4) Uani 0.35 1 d . . P A 1
Sb3 Sb 1.08941(14) 1.20266(7) 0.97718(17) 0.0240(3) Uani 0.45 1 d . . P B 1
Ge1 Ge 1.0095(3) 0.9493(2) 0.7010(4) 0.0167(8) Uani 0.3 1 d . . P A 2
Ge2 Ge 1.10226(13) 0.86112(7) 0.87480(17) 0.0181(3) Uani 0.65 1 d . . P A 2
Ge3 Ge 1.07834(16) 1.19040(9) 0.9959(2) 0.0247(4) Uani 0.55 1 d . . P B 2
V1 V 0.78111(6) 0.91537(4) 0.85372(8) 0.01547(18) Uani 1 1 d . . . . .
V2 V 0.82720(6) 1.00688(4) 0.67972(8) 0.01675(19) Uani 1 1 d . . . . .
V3 V 0.87483(6) 0.87946(4) 0.75824(8) 0.01606(18) Uani 1 1 d . . . . .
V4 V 1.19887(6) 0.99669(4) 0.96402(9) 0.01861(19) Uani 1 1 d . . . . .
V5 V 0.87342(7) 1.12391(4) 0.76703(9) 0.0213(2) Uani 1 1 d . . . . .
V6 V 1.05094(7) 1.08495(4) 0.81340(9) 0.0192(2) Uani 1 1 d . . . . .
V7 V 1.22436(7) 1.07871(4) 1.13352(9) 0.0191(2) Uani 1 1 d . . . . .
V8 V 1.0000 0.83025(5) 1.0000 0.0145(2) Uani 1 2 d S T P A .
O1 O 0.9805(11) 0.9685(6) 0.5678(14) 0.030(3) Uiso 0.3 1 d . . P A 2
O2 O 1.1610(5) 0.7962(3) 0.9066(7) 0.0350(17) Uani 0.65 1 d . . P A 2
O3 O 1.1508(7) 1.2337(4) 0.9900(9) 0.039(2) Uani 0.55 1 d . . P B 2
O4 O 1.1719(3) 0.91412(17) 0.9812(4) 0.0201(8) Uani 1 1 d . . . . .
O5 O 0.7964(3) 0.94233(16) 0.7384(4) 0.0179(8) Uani 1 1 d . . . . .
O6 O 1.0030(3) 0.85282(17) 0.8691(3) 0.0197(8) Uani 1 1 d . . . . .
O7 O 1.0053(3) 1.14436(19) 0.8691(4) 0.0282(10) Uani 1 1 d . . . . .
O8 O 1.2383(3) 0.99547(17) 1.1196(4) 0.0201(8) Uani 1 1 d . . . . .
O9 O 0.7491(3) 1.01274(18) 0.5428(4) 0.0240(9) Uani 1 1 d . . . . .
O10 O 1.0827(3) 1.00191(19) 0.8075(4) 0.0239(8) Uani 1 1 d . . . . .
O11 O 1.1615(3) 1.07610(18) 0.9669(4) 0.0209(8) Uani 1 1 d . . . . .
O12 O 0.9132(3) 0.94322(16) 0.7024(4) 0.0203(8) Uani 1 1 d . . . . .
O13 O 1.3243(3) 1.10828(19) 1.1977(4) 0.0294(10) Uani 1 1 d . . . . .
O14 O 0.8181(3) 0.83089(18) 0.6571(4) 0.0258(9) Uani 1 1 d . . . . .
O15 O 0.6846(3) 0.88033(18) 0.7858(4) 0.0235(9) Uani 1 1 d . . . . .
O16 O 1.1402(3) 1.14395(18) 1.1103(4) 0.0275(10) Uani 1 1 d . . . . .
O17 O 1.0695(3) 1.1224(2) 0.7343(4) 0.0301(10) Uani 1 1 d . . . . .
O18 O 1.0699(3) 0.88349(19) 0.7415(4) 0.0234(8) Uani 1 1 d . . . . .
O19 O 1.2855(3) 0.9970(2) 0.9581(4) 0.0313(10) Uani 1 1 d . . . . .
O20 O 0.8194(4) 1.1719(2) 0.6652(5) 0.0366(11) Uani 1 1 d . . . . .
O21 O 1.0000 0.7594(2) 1.0000 0.0226(12) Uani 1 2 d S T P . .
O22 O 1.0000 1.2333(3) 1.0000 0.0358(17) Uani 1 2 d S T P . .
O23 O 0.8779(3) 0.85982(17) 0.8917(4) 0.0184(8) Uani 1 1 d . . . . .
O24 O 0.7959(3) 1.06179(16) 0.7532(4) 0.0204(8) Uani 1 1 d . . . . .
O25 O 0.9243(3) 1.06304(17) 0.7265(4) 0.0215(8) Uani 1 1 d . . . . .
Ni1 Ni 0.78285(6) 0.65837(4) 0.72091(7) 0.02516(18) Uani 1 1 d . . . . .
N1 N 0.7882(4) 0.5685(2) 0.6793(6) 0.0329(13) Uani 1 1 d . . . . .
H1C H 0.8024 0.5666 0.6288 0.039 Uiso 1 1 calc R U . . .
H1D H 0.8310 0.5480 0.7440 0.039 Uiso 1 1 calc R U . . .
C1 C 0.6956(6) 0.5440(3) 0.6266(8) 0.0429(19) Uani 1 1 d . . . . .
H1A H 0.6868 0.5365 0.6870 0.051 Uiso 1 1 calc R U . . .
H1B H 0.6883 0.5062 0.5877 0.051 Uiso 1 1 calc R U . . .
C2 C 0.6262(5) 0.5876(3) 0.5409(7) 0.0384(17) Uani 1 1 d . . . . .
H2A H 0.6326 0.5931 0.4780 0.046 Uiso 1 1 calc R U . . .
H2B H 0.5637 0.5729 0.5068 0.046 Uiso 1 1 calc R U . . .
N2 N 0.6406(4) 0.6438(2) 0.5990(5) 0.0290(12) Uani 1 1 d . . . . .
H2C H 0.6133 0.6430 0.6351 0.035 Uiso 1 1 calc R U . . .
H2D H 0.6151 0.6735 0.5464 0.035 Uiso 1 1 calc R U . . .
N3 N 0.7871(4) 0.6304(2) 0.8656(5) 0.0295(12) Uani 1 1 d . . . . .
H3C H 0.7350 0.6104 0.8410 0.035 Uiso 1 1 calc R U . . .
H3D H 0.8357 0.6061 0.9114 0.035 Uiso 1 1 calc R U . . .
C3 C 0.7955(5) 0.6835(3) 0.9311(6) 0.0294(14) Uani 1 1 d . . . . .
H3A H 0.8598 0.6972 0.9804 0.035 Uiso 1 1 calc R U . . .
H3B H 0.7769 0.6741 0.9813 0.035 Uiso 1 1 calc R U . . .
C4 C 0.7343(5) 0.7308(3) 0.8457(6) 0.0284(14) Uani 1 1 d . . . . .
H4A H 0.6696 0.7180 0.8001 0.034 Uiso 1 1 calc R U . . .
H4B H 0.7408 0.7674 0.8871 0.034 Uiso 1 1 calc R U . . .
N4 N 0.7607(4) 0.7417(2) 0.7689(5) 0.0303(12) Uani 1 1 d . . . . .
H4C H 0.8127 0.7637 0.8058 0.036 Uiso 1 1 calc R U . . .
H4D H 0.7154 0.7616 0.7051 0.036 Uiso 1 1 calc R U . . .
N5 N 0.9265(4) 0.6670(3) 0.8225(6) 0.0395(15) Uani 1 1 d . . . . .
H5C H 0.9476 0.6859 0.8896 0.047 Uiso 1 1 calc R U . . .
H5D H 0.9533 0.6309 0.8397 0.047 Uiso 1 1 calc R U . . .
C5 C 0.9489(6) 0.7023(4) 0.7531(9) 0.048(2) Uani 1 1 d . . . . .
H5A H 0.9458 0.7449 0.7652 0.058 Uiso 1 1 calc R U . . .
H5B H 1.0120 0.6931 0.7801 0.058 Uiso 1 1 calc R U . . .
C6 C 0.8849(7) 0.6887(4) 0.6307(10) 0.057(3) Uani 1 1 d . . . . .
H6A H 0.8926 0.6473 0.6169 0.068 Uiso 1 1 calc R U . . .
H6B H 0.8973 0.7144 0.5860 0.068 Uiso 1 1 calc R U . . .
N6 N 0.7900(5) 0.6984(3) 0.5928(6) 0.0406(15) Uani 1 1 d . . . . .
H6C H 0.7490 0.6814 0.5228 0.049 Uiso 1 1 calc R U . . .
H6D H 0.7776 0.7375 0.5874 0.049 Uiso 1 1 calc R U . . .
Ni2 Ni 0.5000 0.98088(5) 0.5000 0.0256(2) Uani 1 2 d S T P . .
N11 N 0.5338(4) 0.9758(3) 0.6685(5) 0.0349(13) Uani 1 1 d . . . . .
H11C H 0.5862 0.9547 0.7157 0.042 Uiso 1 1 calc R U . . .
H11D H 0.5426 1.0125 0.6985 0.042 Uiso 1 1 calc R U . . .
C11 C 0.4569(6) 0.9464(4) 0.6594(8) 0.047(2) Uani 1 1 d . . . . .
H11A H 0.4774 0.9323 0.7362 0.056 Uiso 1 1 calc R U . . .
H11B H 0.4062 0.9747 0.6307 0.056 Uiso 1 1 calc R U . . .
C12 C 0.4253(6) 0.8967(4) 0.5798(8) 0.050(2) Uani 1 1 d . . . . .
H12A H 0.3697 0.8797 0.5667 0.060 Uiso 1 1 calc R U . . .
H12B H 0.4732 0.8659 0.6149 0.060 Uiso 1 1 calc R U . . .
N12 N 0.4044(4) 0.9145(3) 0.4684(6) 0.0349(13) Uani 1 1 d . . . . .
H12C H 0.3464 0.9289 0.4213 0.042 Uiso 1 1 calc R U . . .
H12D H 0.4089 0.8830 0.4333 0.042 Uiso 1 1 calc R U . . .
N13 N 0.5917(4) 1.0523(3) 0.5445(5) 0.0310(12) Uani 1 1 d . . . . .
H13C H 0.6316 1.0557 0.6226 0.037 Uiso 1 1 calc R U . . .
H13D H 0.6245 1.0456 0.5166 0.037 Uiso 1 1 calc R U . . .
C13 C 0.5368(6) 1.1078(3) 0.4935(8) 0.0413(18) Uani 1 1 d . . . . .
H13A H 0.5767 1.1424 0.5331 0.050 Uiso 1 1 calc R U . . .
H13B H 0.5106 1.1101 0.4107 0.050 Uiso 1 1 calc R U . . .

loop_
_atom_site_aniso_label
_atom_site_aniso_U_11
_atom_site_aniso_U_22
_atom_site_aniso_U_33
_atom_site_aniso_U_23
_atom_site_aniso_U_13
_atom_site_aniso_U_12
Sb1 0.0216(4) 0.0261(4) 0.0190(6) 0.0055(4) 0.0144(5) 0.0035(3)
Sb2 0.0174(9) 0.0183(9) 0.0184(8) 0.0007(7) 0.0096(7) 0.0025(6)
Sb3 0.0287(7) 0.0196(7) 0.0294(8) -0.0009(5) 0.0204(5) -0.0052(5)
Ge1 0.0165(16) 0.0180(15) 0.022(2) 0.0003(15) 0.0146(19) 0.0000(10)
Ge2 0.0173(8) 0.0224(9) 0.0155(7) 0.0002(6) 0.0102(6) 0.0000(6)
Ge3 0.0231(9) 0.0198(10) 0.0279(11) -0.0019(7) 0.0134(7) 0.0010(7)
V1 0.0114(4) 0.0191(4) 0.0152(5) 0.0016(3) 0.0076(4) 0.0004(3)
V2 0.0138(4) 0.0203(4) 0.0164(5) 0.0041(3) 0.0092(4) 0.0019(3)
V3 0.0147(4) 0.0180(4) 0.0137(5) 0.0002(3) 0.0075(4) -0.0009(3)
V4 0.0154(4) 0.0225(4) 0.0210(5) 0.0011(4) 0.0125(4) -0.0008(3)
V5 0.0215(5) 0.0218(4) 0.0239(6) 0.0080(4) 0.0153(5) 0.0045(4)
V6 0.0184(5) 0.0203(4) 0.0224(5) 0.0039(4) 0.0140(4) -0.0003(3)
V7 0.0171(5) 0.0205(4) 0.0214(5) -0.0035(4) 0.0125(4) -0.0044(3)
V8 0.0129(6) 0.0152(5) 0.0123(6) 0.000 0.0060(5) 0.000
O2 0.038(4) 0.025(3) 0.039(5) 0.012(3) 0.022(4) 0.019(3)
O3 0.040(5) 0.029(4) 0.056(7) 0.006(4) 0.034(5) -0.010(4)
O4 0.018(2) 0.0238(19) 0.019(2) 0.0004(15) 0.0110(18) -0.0035(15)
O5 0.0164(19) 0.0200(19) 0.019(2) 0.0017(14) 0.0112(18) 0.0022(13)
O6 0.0168(19) 0.0262(19) 0.013(2) 0.0035(15) 0.0075(17) 0.0005(15)
O7 0.024(2) 0.030(2) 0.032(3) -0.0006(18) 0.018(2) 0.0049(17)
O8 0.0214(19) 0.0206(17) 0.023(2) -0.0042(16) 0.0161(18) -0.0041(15)
O9 0.021(2) 0.032(2) 0.018(2) 0.0039(16) 0.0112(19) 0.0017(16)
O10 0.0169(19) 0.0261(19) 0.025(2) -0.0009(17) 0.0105(19) 0.0036(16)
O11 0.017(2) 0.0247(19) 0.020(2) -0.0018(16) 0.0111(19) -0.0017(15)
O12 0.021(2) 0.0192(18) 0.027(2) 0.0060(15) 0.0175(19) 0.0029(14)
O13 0.026(2) 0.030(2) 0.034(3) -0.0128(19) 0.019(2) -0.0157(17)
O14 0.027(2) 0.027(2) 0.018(2) -0.0062(16) 0.011(2) -0.0027(17)
O15 0.018(2) 0.027(2) 0.027(2) 0.0031(17) 0.014(2) -0.0014(15)
O16 0.035(3) 0.023(2) 0.034(3) 0.0005(17) 0.026(2) 0.0036(17)
O17 0.031(3) 0.036(2) 0.028(3) 0.0067(19) 0.020(2) -0.0030(19)
O18 0.022(2) 0.030(2) 0.018(2) 0.0023(17) 0.0120(19) 0.0045(16)
O19 0.028(2) 0.037(2) 0.039(3) -0.001(2) 0.026(2) -0.001(2)
O20 0.041(3) 0.034(2) 0.036(3) 0.016(2) 0.023(3) 0.014(2)
O21 0.026(3) 0.019(3) 0.020(3) 0.000 0.013(3) 0.000
O22 0.043(4) 0.018(3) 0.063(5) 0.000 0.040(4) 0.000
O23 0.0133(18) 0.0224(17) 0.019(2) 0.0019(15) 0.0094(17) 0.0013(14)
O24 0.022(2) 0.0203(18) 0.022(2) 0.0031(15) 0.0145(19) 0.0014(15)
O25 0.019(2) 0.0213(18) 0.030(2) 0.0023(16) 0.017(2) -0.0016(15)
Ni1 0.0263(4) 0.0286(4) 0.0251(4) -0.0095(3) 0.0178(4) -0.0097(3)
N1 0.036(3) 0.029(3) 0.036(4) -0.011(2) 0.023(3) -0.003(2)
C1 0.050(5) 0.032(3) 0.058(5) -0.031(3) 0.038(4) -0.023(3)
C2 0.032(4) 0.044(4) 0.037(4) -0.022(3) 0.019(4) -0.018(3)
N2 0.028(3) 0.037(3) 0.025(3) -0.009(2) 0.018(3) -0.008(2)
N3 0.032(3) 0.032(3) 0.028(3) -0.001(2) 0.019(3) -0.004(2)
C3 0.032(3) 0.037(3) 0.028(4) -0.008(3) 0.022(3) -0.009(3)
C4 0.037(4) 0.027(3) 0.035(4) -0.009(3) 0.028(3) -0.010(2)
N4 0.044(3) 0.023(2) 0.033(3) -0.009(2) 0.028(3) -0.010(2)
N5 0.030(3) 0.047(3) 0.046(4) -0.021(3) 0.025(3) -0.014(3)
C5 0.034(4) 0.051(4) 0.067(6) -0.007(4) 0.035(5) -0.008(3)
C6 0.070(6) 0.053(5) 0.087(8) 0.002(5) 0.069(7) -0.002(4)
N6 0.060(4) 0.038(3) 0.044(4) -0.012(3) 0.043(4) -0.015(3)
Ni2 0.0147(5) 0.0386(6) 0.0188(6) 0.000 0.0074(5) 0.000
N11 0.032(3) 0.045(3) 0.026(3) 0.007(2) 0.016(3) 0.018(2)
C11 0.046(5) 0.063(5) 0.039(5) 0.019(4) 0.031(4) 0.020(4)
C12 0.044(5) 0.063(5) 0.042(5) 0.020(4) 0.025(4) 0.002(4)
N12 0.021(3) 0.043(3) 0.034(4) 0.006(3) 0.013(3) 0.001(2)
N13 0.017(3) 0.046(3) 0.030(3) -0.009(3) 0.014(3) -0.004(2)
C13 0.039(4) 0.036(4) 0.052(5) -0.007(3) 0.028(4) -0.007(3)

loop_
_atom_type_symbol
_atom_type_description
_atom_type_scat_dispersion_real
_atom_type_scat_dispersion_imag
_atom_type_scat_source
C C 0.0033 0.0016 'International Tables Vol C Tables 4.2.6.8 and 6.1.1.4'
H H 0.0000 0.0000 'International Tables Vol C Tables 4.2.6.8 and 6.1.1.4'
N N 0.0061 0.0033 'International Tables Vol C Tables 4.2.6.8 and 6.1.1.4'
O O 0.0106 0.0060 'International Tables Vol C Tables 4.2.6.8 and 6.1.1.4'
V V 0.3005 0.5294 'International Tables Vol C Tables 4.2.6.8 and 6.1.1.4'
Ge Ge 0.1547 1.8001 'International Tables Vol C Tables 4.2.6.8 and 6.1.1.4'
Sb Sb -0.5866 1.5461 'International Tables Vol C Tables 4.2.6.8 and 6.1.1.4'
Ni Ni 0.3393 1.1124 'International Tables Vol C Tables 4.2.6.8 and 6.1.1.4'

loop_
_geom_angle_atom_site_label_1
_geom_angle_atom_site_label_2
_geom_angle_atom_site_label_3
_geom_angle
_geom_angle_site_symmetry_1
_geom_angle_site_symmetry_3
O12 Sb1 O18 95.07(17) . .
O12 Sb1 O10 91.98(18) . .
O18 Sb1 O10 90.48(19) . .
O4 Sb2 O18 94.12(19) . .
O4 Sb2 O6 92.65(19) . .
O18 Sb2 O6 91.58(18) . .
O7 Sb3 O22 92.42(19) . .
O7 Sb3 O16 90.5(2) . .
O22 Sb3 O16 91.60(17) . .
O1 Ge1 O18 107.8(6) . .
O1 Ge1 O10 111.8(6) . .
O18 Ge1 O10 106.9(3) . .
O1 Ge1 O12 112.8(6) . .
O18 Ge1 O12 111.2(3) . .
O10 Ge1 O12 106.3(3) . .
O1 Ge1 Ge2 142.2(6) . .
O18 Ge1 Ge2 34.36(16) . .
O10 Ge1 Ge2 88.0(2) . .
O12 Ge1 Ge2 90.3(2) . .
O2 Ge2 O18 107.2(3) . .
O2 Ge2 O4 110.2(3) . .
O18 Ge2 O4 111.3(2) . .
O2 Ge2 O6 112.1(3) . .
O18 Ge2 O6 108.7(2) . .
O4 Ge2 O6 107.3(2) . .
O2 Ge2 Ge1 142.0(3) . .
O18 Ge2 Ge1 34.73(17) . .
O4 Ge2 Ge1 91.66(18) . .
O6 Ge2 Ge1 88.96(17) . .
O3 Ge3 O16 109.1(4) . .
O3 Ge3 O22 110.6(4) . .
O16 Ge3 O22 113.0(2) . .
O3 Ge3 O7 114.1(4) . .
O16 Ge3 O7 106.6(2) . .
O22 Ge3 O7 103.4(2) . .
O3 Ge3 Ge3 144.3(3) . 2_757
O16 Ge3 Ge3 93.21(18) . 2_757
O22 Ge3 Ge3 33.70(18) . 2_757
O7 Ge3 Ge3 84.02(17) . 2_757
O15 V1 O8 108.77(19) . 2_757
O15 V1 O5 107.0(2) . .
O8 V1 O5 90.63(16) 2_757 .
O15 V1 O23 108.77(19) . .
O8 V1 O23 142.16(18) 2_757 .
O5 V1 O23 83.02(16) . .
O15 V1 O4 104.8(2) . 2_757
O8 V1 O4 76.98(17) 2_757 2_757
O5 V1 O4 148.15(18) . 2_757
O23 V1 O4 89.03(17) . 2_757
O15 V1 V3 107.94(16) . .
O8 V1 V3 126.34(12) 2_757 .
O5 V1 V3 41.41(11) . .
O23 V1 V3 42.38(12) . .
O4 V1 V3 127.89(12) 2_757 .
O15 V1 V4 110.40(16) . 2_757
O8 V1 V4 37.09(12) 2_757 2_757
O5 V1 V4 122.94(12) . 2_757
O23 V1 V4 121.50(13) . 2_757
O4 V1 V4 39.93(11) 2_757 2_757
V3 V1 V4 141.65(4) . 2_757
O9 V2 O24 106.8(2) . .
O9 V2 O5 109.1(2) . .
O24 V2 O5 89.50(16) . .
O9 V2 O25 109.0(2) . .
O24 V2 O25 83.67(17) . .
O5 V2 O25 141.67(19) . .
O9 V2 O12 106.9(2) . .
O24 V2 O12 146.29(19) . .
O5 V2 O12 77.55(15) . .
O25 V2 O12 87.55(16) . .
O9 V2 V5 106.15(16) . .
O24 V2 V5 42.17(12) . .
O5 V2 V5 126.82(12) . .
O25 V2 V5 42.79(12) . .
O12 V2 V5 127.18(13) . .
O9 V2 V3 112.54(16) . .
O24 V2 V3 121.46(12) . .
O5 V2 V3 37.66(11) . .
O25 V2 V3 119.78(13) . .
O12 V2 V3 39.91(11) . .
V5 V2 V3 141.31(4) . .
O14 V3 O5 110.8(2) . .
O14 V3 O23 111.4(2) . .
O5 V3 O23 84.13(17) . .
O14 V3 O12 108.7(2) . .
O5 V3 O12 78.81(16) . .
O23 V3 O12 139.79(18) . .
O14 V3 O6 109.4(2) . .
O5 V3 O6 139.66(18) . .
O23 V3 O6 78.72(16) . .
O12 V3 O6 91.25(17) . .
O14 V3 V1 112.61(16) . .
O5 V3 V1 42.17(12) . .
O23 V3 V1 42.74(11) . .
O12 V3 V1 116.27(12) . .
O6 V3 V1 116.61(12) . .
O14 V3 V8 115.26(17) . .
O5 V3 V8 115.39(13) . .
O23 V3 V8 38.25(11) . .
O12 V3 V8 122.42(14) . .
O6 V3 V8 40.52(11) . .
V1 V3 V8 78.73(3) . .
O14 V3 V2 115.17(17) . .
O5 V3 V2 38.13(11) . .
O23 V3 V2 114.90(12) . .
O12 V3 V2 40.69(11) . .
O6 V3 V2 121.96(12) . .
V1 V3 V2 77.91(3) . .
V8 V3 V2 129.31(4) . .
O19 V4 O8 111.4(2) . .
O19 V4 O11 111.1(2) . .
O8 V4 O11 83.03(18) . .
O19 V4 O10 110.4(2) . .
O8 V4 O10 138.06(17) . .
O11 V4 O10 79.56(18) . .
O19 V4 O4 109.2(2) . .
O8 V4 O4 77.70(17) . .
O11 V4 O4 139.33(16) . .
O10 V4 O4 91.38(18) . .
O19 V4 V7 111.77(19) . .
O8 V4 V7 41.65(12) . .
O11 V4 V7 42.40(13) . .
O10 V4 V7 116.99(12) . .
O4 V4 V7 115.39(13) . .
O19 V4 V6 115.91(19) . .
O8 V4 V6 114.10(13) . .
O11 V4 V6 38.68(13) . .
O10 V4 V6 40.93(12) . .
O4 V4 V6 122.54(13) . .
V7 V4 V6 78.77(4) . .
O19 V4 V1 115.19(19) . 2_757
O8 V4 V1 37.67(12) . 2_757
O11 V4 V1 114.05(13) . 2_757
O10 V4 V1 121.31(13) . 2_757
O4 V4 V1 40.07(13) . 2_757
V7 V4 V1 77.44(3) . 2_757
V6 V4 V1 128.53(4) . 2_757
O20 V5 O24 113.1(2) . .
O20 V5 O25 110.4(2) . .
O24 V5 O25 84.15(16) . .
O20 V5 O7 109.3(2) . .
O24 V5 O7 137.58(19) . .
O25 V5 O7 78.90(18) . .
O20 V5 O16 109.1(2) . 2_757
O24 V5 O16 77.68(18) . 2_757
O25 V5 O16 140.37(19) . 2_757
O7 V5 O16 91.2(2) . 2_757
O20 V5 V2 111.7(2) . .
O24 V5 V2 42.48(12) . .
O25 V5 V2 42.97(11) . .
O7 V5 V2 117.10(13) . .
O16 V5 V2 116.70(13) 2_757 .
O20 V5 V6 113.03(19) . .
O24 V5 V6 115.53(12) . .
O25 V5 V6 38.38(12) . .
O7 V5 V6 40.71(13) . .
O16 V5 V6 123.84(15) 2_757 .
V2 V5 V6 79.56(4) . .
O20 V5 V7 116.59(19) . 2_757
O24 V5 V7 37.26(13) . 2_757
O25 V5 V7 114.80(12) . 2_757
O7 V5 V7 120.99(15) . 2_757
O16 V5 V7 40.43(12) 2_757 2_757
V2 V5 V7 78.08(3) . 2_757
V6 V5 V7 130.12(4) . 2_757
O17 V6 O25 110.5(2) . .
O17 V6 O11 110.8(2) . .
O25 V6 O11 138.68(18) . .
O17 V6 O10 106.3(2) . .
O25 V6 O10 89.56(17) . .
O11 V6 O10 79.57(18) . .
O17 V6 O7 104.1(2) . .
O25 V6 O7 79.17(19) . .
O11 V6 O7 90.38(19) . .
O10 V6 O7 149.60(19) . .
O17 V6 V4 112.90(17) . .
O25 V6 V4 120.59(12) . .
O11 V6 V4 39.07(12) . .
O10 V6 V4 40.55(13) . .
O7 V6 V4 124.74(15) . .
O17 V6 V5 109.71(17) . .
O25 V6 V5 38.84(12) . .
O11 V6 V5 122.25(13) . .
O10 V6 V5 124.68(12) . .
O7 V6 V5 40.53(14) . .
V4 V6 V5 137.39(4) . .
O13 V7 O24 108.5(2) . 2_757
O13 V7 O8 107.0(2) . .
O24 V7 O8 89.83(16) 2_757 .
O13 V7 O11 110.5(2) . .
O24 V7 O11 140.83(18) 2_757 .
O8 V7 O11 81.91(18) . .
O13 V7 O16 106.0(2) . .
O24 V7 O16 76.97(17) 2_757 .
O8 V7 O16 146.87(18) . .
O11 V7 O16 89.37(19) . .
O13 V7 V4 108.15(17) . .
O24 V7 V4 125.40(12) 2_757 .
O8 V7 V4 41.02(13) . .
O11 V7 V4 41.89(12) . .
O16 V7 V4 127.83(15) . .
O13 V7 V5 111.28(17) . 2_757
O24 V7 V5 37.25(12) 2_757 2_757
O8 V7 V5 121.79(12) . 2_757
O11 V7 V5 120.81(13) . 2_757
O16 V7 V5 39.74(13) . 2_757
V4 V7 V5 140.54(4) . 2_757
O21 V8 O23 110.46(12) . 2_757
O21 V8 O23 110.46(12) . .
O23 V8 O23 139.1(2) 2_757 .
O21 V8 O6 104.91(12) . 2_757
O23 V8 O6 79.02(16) 2_757 2_757
O23 V8 O6 90.60(17) . 2_757
O21 V8 O6 104.92(12) . .
O23 V8 O6 90.60(17) 2_757 .
O23 V8 O6 79.02(16) . .
O6 V8 O6 150.2(2) 2_757 .
O21 V8 V3 111.68(3) . 2_757
O23 V8 V3 38.85(12) 2_757 2_757
O23 V8 V3 121.36(13) . 2_757
O6 V8 V3 40.22(12) 2_757 2_757
O6 V8 V3 124.99(12) . 2_757
O21 V8 V3 111.68(3) . .
O23 V8 V3 121.37(13) 2_757 .
O23 V8 V3 38.85(12) . .
O6 V8 V3 124.99(12) 2_757 .
O6 V8 V3 40.22(11) . .
V3 V8 V3 136.64(5) 2_757 .
Ge2 O4 V4 129.6(2) . .
Sb2 O4 V4 138.9(2) . .
Ge2 O4 V1 128.7(2) . 2_757
Sb2 O4 V1 121.1(2) . 2_757
V4 O4 V1 100.01(18) . 2_757
V3 O5 V2 104.21(17) . .
V3 O5 V1 96.42(17) . .
V2 O5 V1 147.2(2) . .
Ge2 O6 V3 133.1(2) . .
V3 O6 Sb2 142.9(2) . .
Ge2 O6 V8 126.1(2) . .
V3 O6 V8 99.26(17) . .
Sb2 O6 V8 117.9(2) . .
Ge3 O7 V5 135.9(3) . .
Sb3 O7 V5 142.3(2) . .
Ge3 O7 V6 124.5(2) . .
Sb3 O7 V6 118.3(2) . .
V5 O7 V6 98.8(2) . .
V4 O8 V7 97.33(19) . .
V4 O8 V1 105.24(19) . 2_757
V7 O8 V1 147.9(2) . 2_757
Ge1 O10 V4 133.9(3) . .
Ge1 O10 V6 126.2(3) . .
V4 O10 V6 98.52(19) . .
V4 O10 Sb1 142.8(2) . .
V6 O10 Sb1 118.7(2) . .
V6 O11 V4 102.2(2) . .
V6 O11 V7 149.3(2) . .
V4 O11 V7 95.71(19) . .
Ge1 O12 V3 130.9(3) . .
Sb1 O12 V3 139.1(2) . .
Ge1 O12 V2 128.5(2) . .
Sb1 O12 V2 121.46(19) . .
V3 O12 V2 99.41(17) . .
Ge3 O16 V5 130.4(3) . 2_757
Ge3 O16 V7 128.0(3) . .
V5 O16 V7 99.8(2) 2_757 .
V5 O16 Sb3 139.5(2) 2_757 .
V7 O16 Sb3 120.5(2) . .
Ge2 O18 Ge1 110.9(3) . .
Sb1 O18 Sb2 136.1(2) . .
Ge3 O22 Ge3 112.6(4) . 2_757
Sb3 O22 Sb3 138.6(3) . 2_757
V8 O23 V3 102.90(17) . .
V8 O23 V1 149.6(2) . .
V3 O23 V1 94.88(17) . .
V5 O24 V7 105.5(2) . 2_757
V5 O24 V2 95.34(18) . .
V7 O24 V2 150.2(2) 2_757 .
V6 O25 V5 102.8(2) . .
V6 O25 V2 152.3(2) . .
V5 O25 V2 94.23(17) . .
N5 Ni1 N2 170.8(2) . .
N5 Ni1 N6 82.7(3) . .
N2 Ni1 N6 91.2(3) . .
N5 Ni1 N4 95.0(2) . .
N2 Ni1 N4 92.0(2) . .
N6 Ni1 N4 91.5(2) . .
N5 Ni1 N3 92.3(3) . .
N2 Ni1 N3 94.6(2) . .
N6 Ni1 N3 170.9(2) . .
N4 Ni1 N3 81.3(2) . .
N5 Ni1 N1 92.2(2) . .
N2 Ni1 N1 81.7(2) . .
N6 Ni1 N1 97.2(2) . .
N4 Ni1 N1 169.3(2) . .
N3 Ni1 N1 90.6(2) . .
C1 N1 Ni1 105.9(4) . .
N1 C1 C2 108.4(6) . .
N2 C2 C1 109.2(6) . .
C2 N2 Ni1 109.0(4) . .
C3 N3 Ni1 108.2(4) . .
N3 C3 C4 108.2(6) . .
N4 C4 C3 108.9(5) . .
C4 N4 Ni1 107.8(4) . .
C5 N5 Ni1 107.4(5) . .
C6 C5 N5 110.8(7) . .
C5 C6 N6 109.1(7) . .
C6 N6 Ni1 106.1(5) . .
N11 Ni2 N11 173.7(3) 2_656 .
N11 Ni2 N13 91.5(2) 2_656 .
N11 Ni2 N13 93.2(3) . .
N11 Ni2 N13 93.2(2) 2_656 2_656
N11 Ni2 N13 91.5(2) . 2_656
N13 Ni2 N13 81.0(3) . 2_656
N11 Ni2 N12 81.3(3) 2_656 2_656
N11 Ni2 N12 94.2(2) . 2_656
N13 Ni2 N12 94.6(2) . 2_656
N13 Ni2 N12 173.0(2) 2_656 2_656
N11 Ni2 N12 94.2(2) 2_656 .
N11 Ni2 N12 81.3(3) . .
N13 Ni2 N12 173.0(2) . .
N13 Ni2 N12 94.6(2) 2_656 .
N12 Ni2 N12 90.2(3) 2_656 .
C11 N11 Ni2 108.0(5) . .
C12 C11 N11 108.9(6) . .
C11 C12 N12 111.8(7) . .
C12 N12 Ni2 108.3(5) . .
C13 N13 Ni2 108.5(4) . .
C13 C13 N13 109.3(5) 2_656 .

loop_
_geom_bond_atom_site_label_1
_geom_bond_atom_site_label_2
_geom_bond_distance
_geom_bond_site_symmetry_2
Sb1 O12 1.946(4) .
Sb1 O18 1.976(4) .
Sb1 O10 1.990(5) .
Sb2 O4 1.948(5) .
Sb2 O18 1.977(5) .
Sb2 O6 1.979(4) .
Sb3 O7 1.920(5) .
Sb3 O22 1.970(3) .
Sb3 O16 2.053(5) .
Ge1 O1 1.721(16) .
Ge1 O18 1.737(6) .
Ge1 O10 1.769(7) .
Ge1 O12 1.770(6) .
Ge1 Ge2 2.848(4) .
Ge2 O2 1.716(7) .
Ge2 O18 1.721(5) .
Ge2 O4 1.759(5) .
Ge2 O6 1.769(4) .
Ge3 O3 1.686(8) .
Ge3 O16 1.702(5) .
Ge3 O22 1.758(4) .
Ge3 O7 1.820(5) .
Ge3 Ge3 2.924(4) 2_757
V1 O15 1.620(4) .
V1 O8 1.935(4) 2_757
V1 O5 1.944(4) .
V1 O23 1.960(4) .
V1 O4 1.997(4) 2_757
V1 V3 2.8780(13) .
V1 V4 3.0552(13) 2_757
V2 O9 1.612(5) .
V2 O24 1.930(4) .
V2 O5 1.936(4) .
V2 O25 1.945(4) .
V2 O12 2.009(4) .
V2 V5 2.8458(14) .
V2 V3 3.0397(12) .
V3 O14 1.619(4) .
V3 O5 1.916(4) .
V3 O23 1.947(4) .
V3 O12 1.977(4) .
V3 O6 1.979(4) .
V3 V8 3.0251(11) .
V4 O19 1.629(4) .
V4 O8 1.910(4) .
V4 O11 1.937(4) .
V4 O10 1.974(4) .
V4 O4 1.991(4) .
V4 V7 2.8860(14) .
V4 V6 3.0026(14) .
V4 V1 3.0553(13) 2_757
V5 O20 1.611(5) .
V5 O24 1.919(4) .
V5 O25 1.939(4) .
V5 O7 1.982(5) .
V5 O16 1.982(5) 2_757
V5 V6 3.0145(13) .
V5 V7 3.0552(13) 2_757
V6 O17 1.614(4) .
V6 O25 1.919(4) .
V6 O11 1.920(5) .
V6 O10 1.989(4) .
V6 O7 1.989(4) .
V7 O13 1.616(4) .
V7 O24 1.920(4) 2_757
V7 O8 1.934(4) .
V7 O11 1.956(4) .
V7 O16 2.011(4) .
V7 V5 3.0551(13) 2_757
V8 O21 1.609(6) .
V8 O23 1.921(4) 2_757
V8 O23 1.921(4) .
V8 O6 1.991(4) 2_757
V8 O6 1.991(4) .
V8 V3 3.0251(11) 2_757
O4 V1 1.997(4) 2_757
O8 V1 1.935(4) 2_757
O16 V5 1.982(4) 2_757
O22 Ge3 1.758(4) 2_757
O22 Sb3 1.970(3) 2_757
O24 V7 1.920(4) 2_757
Ni1 N5 2.110(6) .
Ni1 N2 2.116(6) .
Ni1 N6 2.134(6) .
Ni1 N4 2.135(5) .
Ni1 N3 2.142(6) .
Ni1 N1 2.147(5) .
N1 C1 1.483(9) .
C1 C2 1.499(13) .
C2 N2 1.462(9) .
N3 C3 1.483(8) .
C3 C4 1.509(10) .
C4 N4 1.468(8) .
N5 C5 1.517(11) .
C5 C6 1.457(15) .
C6 N6 1.485(11) .
Ni2 N11 2.129(6) 2_656
Ni2 N11 2.129(6) .
Ni2 N13 2.133(6) .
Ni2 N13 2.133(6) 2_656
Ni2 N12 2.134(6) 2_656
Ni2 N12 2.134(6) .
N11 C11 1.483(11) .
C11 C12 1.462(14) .
C12 N12 1.473(10) .
N13 C13 1.501(10) .
C13 C13 1.458(15) 2_656

loop_
_geom_hbond_atom_site_label_D
_geom_hbond_atom_site_label_H
_geom_hbond_atom_site_label_A
_geom_hbond_distance_DH
_geom_hbond_distance_HA
_geom_hbond_distance_DA
_geom_hbond_angle_DHA
_geom_hbond_site_symmetry_A
N1 H1C O9 0.91 2.40 3.125(7) 136.9 4_646
C1 H1B O1 0.99 2.64 3.218(18) 117.2 4_646
C2 H2A O25 0.99 2.57 3.442(9) 146.5 4_646
C2 H2B O1 0.99 2.53 3.149(17) 120.5 4_646
N2 H2C O17 0.91 2.07 2.958(7) 166.0 3_445
N3 H3C O17 0.91 2.45 3.217(7) 142.6 3_445
C4 H4A O17 0.99 2.62 3.449(8) 141.1 3_445
C4 H4B O2 0.99 2.48 3.242(10) 133.5 2_757
N4 H4C O23 0.91 2.44 3.222(6) 144.0 .
N5 H5C O21 0.91 2.10 2.947(7) 153.5 .
N6 H6C O20 0.91 2.22 3.062(9) 152.9 4_646
N6 H6D O14 0.91 2.27 3.101(7) 151.1 .
N11 H11C O15 0.91 2.22 3.092(7) 160.4 .
C11 H11B O9 0.99 2.56 3.435(9) 146.8 2_656
N12 H12C O5 0.91 2.24 3.109(7) 159.3 2_656
N12 H12D O15 0.91 2.55 3.101(8) 119.7 2_656
N13 H13C O13 0.91 2.52 3.323(8) 148.0 2_757
N13 H13C O24 0.91 2.41 3.096(7) 132.5 .
N13 H13D O9 0.91 2.20 3.017(7) 149.6 .
